data_7013763
loop_
_publ_author_name
'Mehdoui, Thouraya'
'Berthet, Jean-Claude'
'Thu\'ery, Pierre'
'Ephritikhine, Michel'

_publ_section_title
;
 Lanthanide(III)/actinide(III) differentiation in coordination of azine
 molecules to tris(cyclopentadienyl) complexes of cerium and uranium.
;
_journal_issue 4
_journal_name_full 'Dalton transactions (Cambridge, England : 2003)'
_journal_page_first 579
_journal_page_last 590
_journal_paper_doi 10.1039/b313992a
_journal_year 2004
_chemical_formula_sum 'C30 H47 N2 Si3 U'
_chemical_formula_weight 758.00
_space_group_IT_number 2
_symmetry_cell_setting triclinic
_symmetry_space_group_name_Hall '-P 1'
_symmetry_space_group_name_H-M 'P -1'
_atom_sites_solution_hydrogens geom
_atom_sites_solution_primary patter
_atom_sites_solution_secondary difmap
_audit_creation_method SHELXL-97
_cell_angle_alpha 71.846(6)
_cell_angle_beta 80.696(5)
_cell_angle_gamma 89.117(6)
_cell_formula_units_Z 2
_cell_length_a 8.8397(9)
_cell_length_b 11.2849(8)
_cell_length_c 17.2078(15)
_cell_measurement_reflns_used 11093
_cell_measurement_temperature 100(2)
_cell_measurement_theta_max 25.68
_cell_measurement_theta_min 2.83
_cell_volume 1608.5(3)
_computing_cell_refinement 'DENZO-SMN (Otwinowski & Minor, 1997)'
_computing_data_collection 'Kappa-CCD software (Nonius B.V., 1998)'
_computing_data_reduction 'DENZO-SMN (Otwinowski & Minor, 1997)'
_computing_molecular_graphics 'SHELXTL (Sheldrick, 1999)'
_computing_publication_material 'SHELXTL (Sheldrick, 1999)'
_computing_structure_refinement 'SHELXL-97 (Sheldrick, 1997)'
_computing_structure_solution 'SHELXS-97 (Sheldrick, 1997)'
_diffrn_ambient_temperature 100(2)
_diffrn_measured_fraction_theta_full 0.921
_diffrn_measured_fraction_theta_max 0.921
_diffrn_measurement_device_type 'Nonius Kappa-CCD'
_diffrn_measurement_method '\f scans'
_diffrn_radiation_monochromator graphite
_diffrn_radiation_source 'fine-focus sealed tube'
_diffrn_radiation_type MoK\a
_diffrn_radiation_wavelength 0.71073
_diffrn_reflns_av_R_equivalents 0.0674
_diffrn_reflns_av_sigmaI/netI 0.0936
_diffrn_reflns_limit_h_max 10
_diffrn_reflns_limit_h_min -10
_diffrn_reflns_limit_k_max 13
_diffrn_reflns_limit_k_min -13
_diffrn_reflns_limit_l_max 20
_diffrn_reflns_limit_l_min -20
_diffrn_reflns_number 11093
_diffrn_reflns_theta_full 25.68
_diffrn_reflns_theta_max 25.68
_diffrn_reflns_theta_min 2.83
_diffrn_standards_decay_% 0
_diffrn_standards_interval_time 0
_exptl_absorpt_coefficient_mu 5.178
_exptl_absorpt_correction_T_max 0.608
_exptl_absorpt_correction_T_min 0.152
_exptl_absorpt_correction_type refdelf
_exptl_absorpt_process_details 'program DELABS from PLATON (Spek, 2000)'
_exptl_crystal_colour 'translucent dark brown'
_exptl_crystal_density_diffrn 1.565
_exptl_crystal_density_meas ?
_exptl_crystal_description irregular
_exptl_crystal_F_000 750
_exptl_crystal_size_max 0.40
_exptl_crystal_size_mid 0.35
_exptl_crystal_size_min 0.10
_refine_diff_density_max 1.154
_refine_diff_density_min -1.312
_refine_diff_density_rms 0.174
_refine_ls_extinction_method none
_refine_ls_goodness_of_fit_ref 1.011
_refine_ls_hydrogen_treatment constr
_refine_ls_matrix_type full
_refine_ls_number_parameters 336
_refine_ls_number_reflns 5626
_refine_ls_number_restraints 0
_refine_ls_restrained_S_all 1.011
_refine_ls_R_factor_all 0.0505
_refine_ls_R_factor_gt 0.0414
_refine_ls_shift/su_max 0.001
_refine_ls_shift/su_mean 0.000
_refine_ls_structure_factor_coef Fsqd
_refine_ls_weighting_details 'calc w=1/[\s^2^(Fo^2^)+(0.0396P)^2^] where P=(Fo^2^+2Fc^2^)/3'
_refine_ls_weighting_scheme calc
_refine_ls_wR_factor_gt 0.0986
_refine_ls_wR_factor_ref 0.1032
_reflns_number_gt 4912
_reflns_number_total 5626
_reflns_threshold_expression >2sigma(I)
_cod_data_source_file b313992a.txt
_cod_data_source_block (U,SiMe~3~,dimethylpyrazine)
_cod_original_cell_volume 1608.5(2)
_cod_database_code 7013763

loop_
_symmetry_equiv_pos_as_xyz
'x, y, z'
'-x, -y, -z'

loop_
_atom_site_label
_atom_site_type_symbol
_atom_site_fract_x
_atom_site_fract_y
_atom_site_fract_z
_atom_site_U_iso_or_equiv
_atom_site_adp_type
_atom_site_occupancy
_atom_site_symmetry_multiplicity
_atom_site_calc_flag
_atom_site_refinement_flags
_atom_site_disorder_assembly
_atom_site_disorder_group
U U 0.91919(3) 0.97513(2) 0.747065(14) 0.01677(10) Uani 1 1 d . . .
Si1 Si 1.2679(2) 0.76586(17) 0.65262(11) 0.0204(4) Uani 1 1 d . . .
Si2 Si 0.7403(2) 0.72898(18) 0.97483(12) 0.0241(4) Uani 1 1 d . . .
Si3 Si 0.8171(2) 1.30427(17) 0.82192(12) 0.0232(4) Uani 1 1 d . . .
N1 N 1.1307(6) 1.1435(5) 0.6487(3) 0.0225(12) Uani 1 1 d . . .
N2 N 1.2882(7) 1.3682(5) 0.5516(4) 0.0281(14) Uani 1 1 d . . .
C1 C 1.0621(8) 0.8074(6) 0.6650(4) 0.0199(14) Uani 1 1 d . . .
C2 C 0.9299(8) 0.7411(6) 0.7202(4) 0.0227(15) Uani 1 1 d . . .
H2 H 0.9315 0.6724 0.7671 0.027 Uiso 1 1 calc R . .
C3 C 0.7966(8) 0.7973(6) 0.6919(4) 0.0228(14) Uani 1 1 d . . .
H3 H 0.6958 0.7739 0.7173 0.027 Uiso 1 1 calc R . .
C4 C 0.8449(8) 0.8950(6) 0.6181(4) 0.0208(14) Uani 1 1 d . . .
H4 H 0.7808 0.9459 0.5850 0.025 Uiso 1 1 calc R . .
C5 C 1.0045(7) 0.9028(6) 0.6030(4) 0.0184(13) Uani 1 1 d . . .
H5 H 1.0641 0.9619 0.5588 0.022 Uiso 1 1 calc R . .
C6 C 1.3938(8) 0.9103(7) 0.6129(5) 0.0288(16) Uani 1 1 d . . .
H6A H 1.3820 0.9537 0.6533 0.043 Uiso 1 1 calc R . .
H6B H 1.3655 0.9633 0.5622 0.043 Uiso 1 1 calc R . .
H6C H 1.4988 0.8883 0.6026 0.043 Uiso 1 1 calc R . .
C7 C 1.2972(8) 0.6855(8) 0.5713(5) 0.0319(17) Uani 1 1 d . . .
H7A H 1.4038 0.6683 0.5599 0.048 Uiso 1 1 calc R . .
H7B H 1.2657 0.7385 0.5215 0.048 Uiso 1 1 calc R . .
H7C H 1.2372 0.6087 0.5909 0.048 Uiso 1 1 calc R . .
C8 C 1.3262(8) 0.6595(7) 0.7496(5) 0.0293(16) Uani 1 1 d . . .
H8A H 1.3232 0.7030 0.7896 0.044 Uiso 1 1 calc R . .
H8B H 1.4284 0.6329 0.7372 0.044 Uiso 1 1 calc R . .
H8C H 1.2568 0.5879 0.7718 0.044 Uiso 1 1 calc R . .
C9 C 0.9105(8) 0.8323(6) 0.9120(4) 0.0198(14) Uani 1 1 d . . .
C10 C 1.0488(8) 0.8000(6) 0.8703(4) 0.0205(14) Uani 1 1 d . . .
H10 H 1.0675 0.7228 0.8627 0.025 Uiso 1 1 calc R . .
C11 C 1.1518(8) 0.9013(7) 0.8427(4) 0.0237(15) Uani 1 1 d . . .
H11 H 1.2502 0.9039 0.8131 0.028 Uiso 1 1 calc R . .
C12 C 1.0811(8) 1.0005(6) 0.8674(4) 0.0234(15) Uani 1 1 d . . .
H12 H 1.1240 1.0799 0.8567 0.028 Uiso 1 1 calc R . .
C13 C 0.9342(8) 0.9562(6) 0.9112(4) 0.0202(14) Uani 1 1 d . . .
H13 H 0.8637 1.0013 0.9357 0.024 Uiso 1 1 calc R . .
C14 C 0.5829(9) 0.7185(8) 0.9168(5) 0.0352(18) Uani 1 1 d . . .
H14A H 0.6232 0.6916 0.8700 0.053 Uiso 1 1 calc R . .
H14B H 0.5397 0.7989 0.8977 0.053 Uiso 1 1 calc R . .
H14C H 0.5047 0.6595 0.9526 0.053 Uiso 1 1 calc R . .
C15 C 0.6543(10) 0.7962(9) 1.0577(6) 0.052(3) Uani 1 1 d . . .
H15A H 0.5640 0.7475 1.0893 0.078 Uiso 1 1 calc R . .
H15B H 0.6272 0.8807 1.0327 0.078 Uiso 1 1 calc R . .
H15C H 0.7273 0.7949 1.0935 0.078 Uiso 1 1 calc R . .
C16 C 0.8038(11) 0.5671(8) 1.0184(7) 0.054(3) Uani 1 1 d . . .
H16A H 0.8706 0.5657 1.0575 0.082 Uiso 1 1 calc R . .
H16B H 0.8578 0.5398 0.9744 0.082 Uiso 1 1 calc R . .
H16C H 0.7159 0.5125 1.0459 0.082 Uiso 1 1 calc R . .
C17 C 0.7596(7) 1.1860(6) 0.7752(4) 0.0198(14) Uani 1 1 d . . .
C18 C 0.6586(8) 1.0790(6) 0.8149(4) 0.0230(14) Uani 1 1 d . . .
H18 H 0.6275 1.0434 0.8718 0.028 Uiso 1 1 calc R . .
C19 C 0.6140(7) 1.0367(6) 0.7520(4) 0.0238(15) Uani 1 1 d . . .
H19 H 0.5494 0.9679 0.7606 0.029 Uiso 1 1 calc R . .
C20 C 0.6832(7) 1.1154(6) 0.6755(5) 0.0237(15) Uani 1 1 d . . .
H20 H 0.6720 1.1092 0.6241 0.028 Uiso 1 1 calc R . .
C21 C 0.7733(7) 1.2064(6) 0.6893(4) 0.0226(15) Uani 1 1 d . . .
H21 H 0.8325 1.2699 0.6481 0.027 Uiso 1 1 calc R . .
C22 C 0.8061(9) 1.2428(7) 0.9368(5) 0.0331(18) Uani 1 1 d . . .
H22A H 0.8882 1.1872 0.9499 0.050 Uiso 1 1 calc R . .
H22B H 0.7095 1.1985 0.9613 0.050 Uiso 1 1 calc R . .
H22C H 0.8149 1.3110 0.9581 0.050 Uiso 1 1 calc R . .
C23 C 1.0127(8) 1.3720(7) 0.7717(5) 0.0320(17) Uani 1 1 d . . .
H23A H 1.0862 1.3080 0.7830 0.048 Uiso 1 1 calc R . .
H23B H 1.0369 1.4369 0.7934 0.048 Uiso 1 1 calc R . .
H23C H 1.0158 1.4062 0.7129 0.048 Uiso 1 1 calc R . .
C24 C 0.6838(8) 1.4371(6) 0.7984(5) 0.0285(16) Uani 1 1 d . . .
H24A H 0.7120 1.4996 0.8212 0.043 Uiso 1 1 calc R . .
H24B H 0.5805 1.4069 0.8226 0.043 Uiso 1 1 calc R . .
H24C H 0.6907 1.4728 0.7395 0.043 Uiso 1 1 calc R . .
C25 C 1.2467(8) 1.1915(6) 0.6725(4) 0.0226(14) Uani 1 1 d . . .
H25 H 1.2780 1.1475 0.7223 0.027 Uiso 1 1 calc R . .
C26 C 1.3214(8) 1.3043(6) 0.6256(4) 0.0231(15) Uani 1 1 d . . .
C27 C 1.1765(8) 1.3203(6) 0.5233(4) 0.0247(15) Uani 1 1 d . . .
C28 C 1.0990(8) 1.2099(6) 0.5718(4) 0.0223(14) Uani 1 1 d . . .
H28 H 1.0220 1.1792 0.5515 0.027 Uiso 1 1 calc R . .
C29 C 1.4419(9) 1.3600(7) 0.6583(5) 0.0338(18) Uani 1 1 d . . .
H29A H 1.5245 1.3972 0.6140 0.051 Uiso 1 1 calc R . .
H29B H 1.4805 1.2956 0.7009 0.051 Uiso 1 1 calc R . .
H29C H 1.3972 1.4227 0.6810 0.051 Uiso 1 1 calc R . .
C30 C 1.1403(10) 1.3905(7) 0.4414(5) 0.0376(19) Uani 1 1 d . . .
H30A H 1.0998 1.4693 0.4430 0.056 Uiso 1 1 calc R . .
H30B H 1.0655 1.3437 0.4271 0.056 Uiso 1 1 calc R . .
H30C H 1.2318 1.4044 0.4008 0.056 Uiso 1 1 calc R . .

loop_
_atom_site_aniso_label
_atom_site_aniso_U_11
_atom_site_aniso_U_22
_atom_site_aniso_U_33
_atom_site_aniso_U_23
_atom_site_aniso_U_13
_atom_site_aniso_U_12
U 0.01798(14) 0.01607(15) 0.01693(14) -0.00591(11) -0.00331(9) 0.00086(9)
Si1 0.0193(9) 0.0200(9) 0.0217(9) -0.0063(8) -0.0034(7) 0.0031(7)
Si2 0.0278(11) 0.0245(10) 0.0188(9) -0.0069(8) 0.0001(8) -0.0046(8)
Si3 0.0241(10) 0.0209(10) 0.0266(10) -0.0109(9) -0.0032(8) 0.0033(7)
N1 0.022(3) 0.023(3) 0.021(3) -0.005(3) -0.003(2) 0.003(2)
N2 0.034(4) 0.021(3) 0.030(3) -0.014(3) 0.004(3) -0.002(3)
C1 0.023(3) 0.016(3) 0.024(3) -0.009(3) -0.008(3) -0.004(3)
C2 0.025(4) 0.019(3) 0.028(4) -0.016(3) 0.003(3) -0.008(3)
C3 0.027(4) 0.023(3) 0.024(3) -0.014(3) -0.005(3) 0.002(3)
C4 0.022(3) 0.026(4) 0.018(3) -0.012(3) -0.002(3) 0.003(3)
C5 0.018(3) 0.021(3) 0.016(3) -0.007(3) -0.001(3) -0.001(3)
C6 0.026(4) 0.027(4) 0.030(4) -0.004(3) -0.006(3) 0.003(3)
C7 0.022(4) 0.048(5) 0.034(4) -0.024(4) -0.008(3) 0.010(3)
C8 0.025(4) 0.031(4) 0.033(4) -0.008(3) -0.011(3) 0.009(3)
C9 0.020(3) 0.024(3) 0.017(3) -0.006(3) -0.006(3) 0.000(3)
C10 0.021(4) 0.024(4) 0.018(3) -0.009(3) -0.002(3) 0.002(3)
C11 0.016(3) 0.039(4) 0.016(3) -0.006(3) -0.006(3) -0.004(3)
C12 0.029(4) 0.025(4) 0.017(3) -0.006(3) -0.006(3) -0.008(3)
C13 0.029(4) 0.023(4) 0.012(3) -0.008(3) -0.008(3) 0.004(3)
C14 0.029(4) 0.041(5) 0.035(4) -0.011(4) -0.006(3) -0.010(3)
C15 0.039(5) 0.081(7) 0.044(5) -0.041(5) 0.016(4) -0.022(5)
C16 0.037(5) 0.038(5) 0.068(7) 0.012(5) -0.006(5) -0.012(4)
C17 0.016(3) 0.021(3) 0.025(3) -0.011(3) -0.003(3) 0.005(3)
C18 0.022(4) 0.022(4) 0.026(4) -0.009(3) -0.003(3) 0.004(3)
C19 0.016(3) 0.027(4) 0.034(4) -0.018(3) -0.002(3) 0.001(3)
C20 0.016(3) 0.026(4) 0.036(4) -0.014(3) -0.015(3) 0.009(3)
C21 0.016(3) 0.026(4) 0.030(4) -0.016(3) -0.003(3) 0.005(3)
C22 0.040(5) 0.029(4) 0.036(4) -0.018(4) -0.008(4) 0.009(3)
C23 0.026(4) 0.032(4) 0.043(4) -0.020(4) -0.001(3) 0.001(3)
C24 0.029(4) 0.018(3) 0.033(4) -0.005(3) 0.001(3) -0.001(3)
C25 0.021(3) 0.023(4) 0.026(4) -0.011(3) -0.003(3) 0.003(3)
C26 0.023(4) 0.021(4) 0.031(4) -0.017(3) -0.005(3) 0.007(3)
C27 0.028(4) 0.018(3) 0.028(4) -0.010(3) 0.001(3) -0.001(3)
C28 0.019(3) 0.026(4) 0.027(4) -0.015(3) -0.003(3) 0.003(3)
C29 0.030(4) 0.020(4) 0.053(5) -0.012(4) -0.009(4) 0.001(3)
C30 0.054(5) 0.027(4) 0.033(4) -0.007(4) -0.013(4) -0.010(4)

loop_
_atom_type_symbol
_atom_type_description
_atom_type_scat_dispersion_real
_atom_type_scat_dispersion_imag
_atom_type_scat_source
C C 0.0033 0.0016 'International Tables Vol C Tables 4.2.6.8 and 6.1.1.4'
H H 0.0000 0.0000 'International Tables Vol C Tables 4.2.6.8 and 6.1.1.4'
N N 0.0061 0.0033 'International Tables Vol C Tables 4.2.6.8 and 6.1.1.4'
Si Si 0.0817 0.0704 'International Tables Vol C Tables 4.2.6.8 and 6.1.1.4'
U U -9.6767 9.6646 'International Tables Vol C Tables 4.2.6.8 and 6.1.1.4'

loop_
_geom_angle_atom_site_label_1
_geom_angle_atom_site_label_2
_geom_angle_atom_site_label_3
_geom_angle
_geom_angle_site_symmetry_1
_geom_angle_site_symmetry_3
_geom_angle_publ_flag
N1 U C19 118.22(18) . . ?
N1 U C3 121.18(19) . . ?
C19 U C3 77.52(19) . . ?
N1 U C9 129.01(18) . . ?
C19 U C9 99.5(2) . . ?
C3 U C9 98.4(2) . . ?
N1 U C12 81.67(19) . . ?
C19 U C12 120.46(19) . . ?
C3 U C12 142.2(2) . . ?
C9 U C12 48.71(19) . . ?
N1 U C13 108.40(18) . . ?
C19 U C13 96.56(19) . . ?
C3 U C13 126.6(2) . . ?
C9 U C13 29.38(18) . . ?
C12 U C13 29.2(2) . . ?
N1 U C11 83.35(19) . . ?
C19 U C11 144.2(2) . . ?
C3 U C11 117.3(2) . . ?
C9 U C11 48.4(2) . . ?
C12 U C11 29.4(2) . . ?
C13 U C11 47.97(19) . . ?
N1 U C10 110.51(18) . . ?
C19 U C10 127.3(2) . . ?
C3 U C10 94.29(19) . . ?
C9 U C10 29.41(18) . . ?
C12 U C10 47.96(19) . . ?
C13 U C10 47.76(18) . . ?
C11 U C10 28.7(2) . . ?
N1 U C20 91.45(19) . . ?
C19 U C20 28.8(2) . . ?
C3 U C20 81.68(19) . . ?
C9 U C20 127.5(2) . . ?
C12 U C20 131.0(2) . . ?
C13 U C20 117.2(2) . . ?
C11 U C20 160.2(2) . . ?
C10 U C20 156.0(2) . . ?
N1 U C4 94.32(18) . . ?
C19 U C4 79.33(19) . . ?
C3 U C4 29.1(2) . . ?
C9 U C4 127.18(19) . . ?
C12 U C4 159.3(2) . . ?
C13 U C4 155.8(2) . . ?
C11 U C4 130.1(2) . . ?
C10 U C4 116.71(19) . . ?
C20 U C4 69.12(19) . . ?
N1 U C2 115.13(18) . . ?
C19 U C2 104.74(19) . . ?
C3 U C2 29.3(2) . . ?
C9 U C2 83.5(2) . . ?
C12 U C2 116.1(2) . . ?
C13 U C2 112.4(2) . . ?
C11 U C2 88.6(2) . . ?
C10 U C2 69.3(2) . . ?
C20 U C2 110.7(2) . . ?
C4 U C2 47.6(2) . . ?
N1 U C18 113.92(18) . . ?
C19 U C18 29.47(19) . . ?
C3 U C18 103.6(2) . . ?
C9 U C18 82.4(2) . . ?
C12 U C18 91.2(2) . . ?
C13 U C18 70.1(2) . . ?
C11 U C18 117.6(2) . . ?
C10 U C18 111.6(2) . . ?
C20 U C18 47.8(2) . . ?
C4 U C18 108.79(19) . . ?
C2 U C18 126.3(2) . . ?
C6 Si1 C1 110.1(3) . . ?
C6 Si1 C8 109.9(3) . . ?
C1 Si1 C8 113.9(3) . . ?
C6 Si1 C7 107.3(4) . . ?
C1 Si1 C7 106.8(3) . . ?
C8 Si1 C7 108.6(3) . . ?
C16 Si2 C14 106.7(4) . . ?
C16 Si2 C15 112.2(5) . . ?
C14 Si2 C15 106.0(4) . . ?
C16 Si2 C9 109.3(4) . . ?
C14 Si2 C9 115.4(3) . . ?
C15 Si2 C9 107.5(3) . . ?
C23 Si3 C22 110.3(4) . . ?
C23 Si3 C17 110.7(3) . . ?
C22 Si3 C17 113.7(3) . . ?
C23 Si3 C24 106.0(3) . . ?
C22 Si3 C24 107.9(3) . . ?
C17 Si3 C24 108.0(3) . . ?
C25 N1 C28 115.0(6) . . ?
C25 N1 U 126.0(4) . . ?
C28 N1 U 116.9(4) . . ?
C26 N2 C27 117.9(6) . . ?
C5 C1 C2 105.6(6) . . ?
C5 C1 Si1 121.6(5) . . ?
C2 C1 Si1 131.1(5) . . ?
C5 C1 U 74.4(3) . . ?
C2 C1 U 73.7(3) . . ?
Si1 C1 U 128.1(3) . . ?
C3 C2 C1 108.8(6) . . ?
C3 C2 U 73.7(3) . . ?
C1 C2 U 77.1(3) . . ?
C4 C3 C2 107.3(6) . . ?
C4 C3 U 77.0(4) . . ?
C2 C3 U 77.1(4) . . ?
C5 C4 C3 108.6(6) . . ?
C5 C4 U 76.5(4) . . ?
C3 C4 U 73.9(4) . . ?
C4 C5 C1 109.6(6) . . ?
C4 C5 U 75.0(3) . . ?
C1 C5 U 76.8(4) . . ?
C13 C9 C10 106.1(6) . . ?
C13 C9 Si2 123.9(5) . . ?
C10 C9 Si2 129.1(5) . . ?
C13 C9 U 75.6(4) . . ?
C10 C9 U 75.8(4) . . ?
Si2 C9 U 122.7(3) . . ?
C11 C10 C9 109.5(6) . . ?
C11 C10 U 75.7(4) . . ?
C9 C10 U 74.8(4) . . ?
C10 C11 C12 108.1(6) . . ?
C10 C11 U 75.7(4) . . ?
C12 C11 U 74.9(4) . . ?
C13 C12 C11 107.1(6) . . ?
C13 C12 U 75.6(4) . . ?
C11 C12 U 75.7(4) . . ?
C12 C13 C9 109.2(6) . . ?
C12 C13 U 75.3(4) . . ?
C9 C13 U 75.0(4) . . ?
C21 C17 C18 106.4(6) . . ?
C21 C17 Si3 124.1(5) . . ?
C18 C17 Si3 127.3(5) . . ?
C21 C17 U 74.9(4) . . ?
C18 C17 U 73.2(3) . . ?
Si3 C17 U 130.4(3) . . ?
C19 C18 C17 107.8(6) . . ?
C19 C18 U 73.4(4) . . ?
C17 C18 U 77.8(4) . . ?
C20 C19 C18 108.4(6) . . ?
C20 C19 U 77.2(4) . . ?
C18 C19 U 77.2(4) . . ?
C19 C20 C21 108.1(6) . . ?
C19 C20 U 74.1(4) . . ?
C21 C20 U 77.5(4) . . ?
C20 C21 C17 109.3(7) . . ?
C20 C21 U 73.8(4) . . ?
C17 C21 U 76.7(4) . . ?
N1 C25 C26 122.4(6) . . ?
N2 C26 C25 121.7(6) . . ?
N2 C26 C29 117.8(6) . . ?
C25 C26 C29 120.5(6) . . ?
N2 C27 C28 119.9(6) . . ?
N2 C27 C30 117.9(6) . . ?
C28 C27 C30 122.2(7) . . ?
N1 C28 C27 122.9(6) . . ?

loop_
_geom_bond_atom_site_label_1
_geom_bond_atom_site_label_2
_geom_bond_distance
_geom_bond_site_symmetry_2
_geom_bond_publ_flag
U N1 2.656(6) . ?
U C19 2.770(6) . ?
U C3 2.774(6) . ?
U C9 2.782(7) . ?
U C12 2.786(6) . ?
U C13 2.790(6) . ?
U C11 2.796(6) . ?
U C10 2.796(7) . ?
U C20 2.809(6) . ?
U C4 2.813(6) . ?
U C2 2.817(6) . ?
U C18 2.819(6) . ?
U C5 2.831(6) . ?
U C21 2.856(6) . ?
U C1 2.862(6) . ?
U C17 2.878(6) . ?
Si1 C6 1.865(7) . ?
Si1 C1 1.867(7) . ?
Si1 C8 1.871(7) . ?
Si1 C7 1.874(7) . ?
Si2 C16 1.861(9) . ?
Si2 C14 1.865(8) . ?
Si2 C15 1.868(8) . ?
Si2 C9 1.880(7) . ?
Si3 C23 1.861(8) . ?
Si3 C22 1.866(8) . ?
Si3 C17 1.872(6) . ?
Si3 C24 1.877(7) . ?
N1 C25 1.344(9) . ?
N1 C28 1.373(9) . ?
N2 C26 1.329(9) . ?
N2 C27 1.357(9) . ?
C1 C5 1.414(9) . ?
C1 C2 1.433(9) . ?
C2 C3 1.413(10) . ?
C3 C4 1.405(10) . ?
C4 C5 1.392(9) . ?
C9 C13 1.413(9) . ?
C9 C10 1.416(9) . ?
C10 C11 1.384(10) . ?
C11 C12 1.419(10) . ?
C12 C13 1.404(10) . ?
C17 C21 1.409(9) . ?
C17 C18 1.430(9) . ?
C18 C19 1.422(9) . ?
C19 C20 1.387(10) . ?
C20 C21 1.408(9) . ?
C25 C26 1.386(10) . ?
C26 C29 1.511(10) . ?
C27 C28 1.383(10) . ?
C27 C30 1.468(10) . ?
